data_7221674
loop_
_publ_author_name
'Tan, Ronghua'
'Lin, Qifei'
'Wen, Ying'
'Xiao, Shuzhang'
'Wang, Sa'
'Zhang, Ronghua'
'Yi, Tao'

_publ_section_title
;
 Polymorphism and mechanochromic luminescence of a highly solid-emissive
 quinoline-\b-ketone boron difluoride dye
;
_journal_issue 35
_journal_name_full CrystEngComm
_journal_page_first 6674
_journal_paper_doi 10.1039/C5CE01138H
_journal_volume 17
_journal_year 2015
_chemical_formula_sum 'C29 H21 B F2 N2 O'
_chemical_formula_weight 462.29
_chemical_name_systematic
; 
 ? 
;
_space_group_IT_number 14
_symmetry_cell_setting monoclinic
_symmetry_space_group_name_Hall '-P 2ybc'
_symmetry_space_group_name_H-M 'P 1 21/c 1'
_atom_sites_solution_hydrogens geom
_atom_sites_solution_primary direct
_atom_sites_solution_secondary difmap
_audit_creation_method SHELXL-97
_audit_update_record
;
2015-03-10 deposited with the CCDC.
2015-07-28 downloaded from the CCDC.
;
_cell_angle_alpha 90.00
_cell_angle_beta 117.636(8)
_cell_angle_gamma 90.00
_cell_formula_units_Z 4
_cell_length_a 17.149(14)
_cell_length_b 8.780(7)
_cell_length_c 17.692(14)
_cell_measurement_temperature 293(2)
_cell_volume 2360(3)
_computing_structure_refinement 'SHELXL-97 (Sheldrick, 1997)'
_computing_structure_solution 'SHELXS-97 (Sheldrick, 1990)'
_diffrn_ambient_temperature 293(2)
_diffrn_measured_fraction_theta_full 0.998
_diffrn_measured_fraction_theta_max 0.998
_diffrn_radiation_monochromator graphite
_diffrn_radiation_source 'fine-focus sealed tube'
_diffrn_radiation_type MoK\a
_diffrn_radiation_wavelength 0.71073
_diffrn_reflns_av_R_equivalents 0.1188
_diffrn_reflns_av_sigmaI/netI 0.1007
_diffrn_reflns_limit_h_max 22
_diffrn_reflns_limit_h_min -22
_diffrn_reflns_limit_k_max 11
_diffrn_reflns_limit_k_min -11
_diffrn_reflns_limit_l_max 22
_diffrn_reflns_limit_l_min -22
_diffrn_reflns_number 24403
_diffrn_reflns_theta_full 27.50
_diffrn_reflns_theta_max 27.50
_diffrn_reflns_theta_min 2.31
_exptl_absorpt_coefficient_mu 0.089
_exptl_absorpt_correction_T_max 0.9823
_exptl_absorpt_correction_T_min 0.9823
_exptl_absorpt_correction_type multi-scan
_exptl_crystal_colour Colorless
_exptl_crystal_density_diffrn 1.301
_exptl_crystal_density_method 'not measured'
_exptl_crystal_description Prism
_exptl_crystal_F_000 960
_exptl_crystal_size_max 0.20
_exptl_crystal_size_mid 0.20
_exptl_crystal_size_min 0.20
_refine_diff_density_max 0.158
_refine_diff_density_min -0.205
_refine_diff_density_rms 0.045
_refine_ls_extinction_method none
_refine_ls_goodness_of_fit_ref 1.082
_refine_ls_hydrogen_treatment mixed
_refine_ls_matrix_type full
_refine_ls_number_parameters 316
_refine_ls_number_reflns 5418
_refine_ls_number_restraints 0
_refine_ls_restrained_S_all 1.082
_refine_ls_R_factor_all 0.1784
_refine_ls_R_factor_gt 0.0880
_refine_ls_shift/su_max 0.000
_refine_ls_shift/su_mean 0.000
_refine_ls_structure_factor_coef Fsqd
_refine_ls_weighting_details 'calc w=1/[\s^2^(Fo^2^)+(0.0768P)^2^+0.2515P] where P=(Fo^2^+2Fc^2^)/3'
_refine_ls_weighting_scheme calc
_refine_ls_wR_factor_gt 0.1776
_refine_ls_wR_factor_ref 0.2169
_reflns_number_gt 2653
_reflns_number_total 5418
_reflns_threshold_expression >2sigma(I)
_cod_data_source_file c5ce01138h2.cif
_cod_data_source_block sad
_cod_depositor_comments
;
The following automatic conversions were performed:

'_exptl_absorpt_correction_type' value 'Multi-scan' changed to
'multi-scan' according to
/usr/data/users/saulius/crontab/automatic-downloads/rss-feeds/RSC/lib/dictionaries/cif_core.dic
dictionary named 'cif_core.dic' version 2.4.2 from 2011-04-26.

Automatic conversion script
Id: cif_fix_values 3271 2015-04-21 07:52:19Z andrius 

 Adding full bibliography for 7221672--7221674.cif.
;
_cod_original_sg_symbol_H-M 'P 21/c'
_cod_database_code 7221674

loop_
_symmetry_equiv_pos_as_xyz
'x, y, z'
'-x, y+1/2, -z+1/2'
'-x, -y, -z'
'x, -y-1/2, z-1/2'

loop_
_atom_site_label
_atom_site_type_symbol
_atom_site_fract_x
_atom_site_fract_y
_atom_site_fract_z
_atom_site_U_iso_or_equiv
_atom_site_adp_type
_atom_site_occupancy
_atom_site_symmetry_multiplicity
_atom_site_calc_flag
_atom_site_refinement_flags
B1 B 0.1528(3) 0.3841(5) 0.2435(2) 0.0475(10) Uani 1 1 d .
O1 O 0.07288(15) 0.3401(3) 0.16902(14) 0.0619(7) Uani 1 1 d .
F1 F 0.15913(14) 0.5413(2) 0.24873(12) 0.0646(6) Uani 1 1 d .
F2 F 0.22247(13) 0.3242(3) 0.23556(13) 0.0683(7) Uani 1 1 d .
N1 N -0.30395(18) 0.2462(4) -0.15434(16) 0.0545(8) Uani 1 1 d .
N2 N 0.15206(16) 0.3264(3) 0.32913(16) 0.0430(7) Uani 1 1 d .
C1 C -0.2322(3) 0.0350(5) -0.2931(3) 0.0787(13) Uani 1 1 d .
H1A H -0.1896 -0.0355 -0.2881 0.094 Uiso 1 1 calc R
C2 C -0.4805(3) 0.4145(5) -0.1156(2) 0.0707(12) Uani 1 1 d .
H2A H -0.4875 0.4961 -0.0857 0.085 Uiso 1 1 calc R
C3 C 0.1403(3) 0.2431(6) 0.4759(2) 0.0784(14) Uani 1 1 d .
H3A H 0.1356 0.2154 0.5244 0.094 Uiso 1 1 calc R
C4 C -0.5390(3) 0.1962(5) -0.2036(2) 0.0656(11) Uani 1 1 d .
H4A H -0.5857 0.1306 -0.2343 0.079 Uiso 1 1 calc R
C5 C -0.2912(4) 0.0889(6) -0.3722(3) 0.0813(15) Uani 1 1 d .
H5A H -0.2899 0.0519 -0.4208 0.098 Uiso 1 1 calc R
C6 C 0.3820(2) 0.3821(5) 0.4952(3) 0.0713(12) Uani 1 1 d .
H6A H 0.4356 0.4140 0.4996 0.086 Uiso 1 1 calc R
C7 C -0.5507(3) 0.3176(6) -0.1604(3) 0.0733(13) Uani 1 1 d .
H7A H -0.6047 0.3340 -0.1613 0.088 Uiso 1 1 calc R
C8 C -0.3518(3) 0.1966(6) -0.3796(2) 0.0732(13) Uani 1 1 d .
H8A H -0.3906 0.2341 -0.4332 0.088 Uiso 1 1 calc R
C9 C 0.0686(3) 0.2402(6) 0.3995(2) 0.0835(15) Uani 1 1 d .
H9A H 0.0147 0.2112 0.3956 0.100 Uiso 1 1 calc R
C10 C -0.4001(3) 0.3916(4) -0.1146(2) 0.0563(10) Uani 1 1 d .
H10A H -0.3539 0.4587 -0.0849 0.068 Uiso 1 1 calc R
C11 C -0.2364(3) 0.0863(4) -0.2206(2) 0.0635(11) Uani 1 1 d .
H11A H -0.1974 0.0483 -0.1672 0.076 Uiso 1 1 calc R
C12 C -0.4578(2) 0.1712(5) -0.2015(2) 0.0564(9) Uani 1 1 d .
H12A H -0.4503 0.0877 -0.2299 0.068 Uiso 1 1 calc R
C13 C -0.3560(3) 0.2504(5) -0.3081(2) 0.0585(10) Uani 1 1 d .
H13A H -0.3972 0.3244 -0.3138 0.070 Uiso 1 1 calc R
C14 C -0.0780(2) 0.2787(4) 0.0855(2) 0.0464(8) Uani 1 1 d .
C15 C 0.2990(3) 0.2917(5) 0.5628(2) 0.0654(11) Uani 1 1 d .
H15A H 0.2956 0.2633 0.6119 0.079 Uiso 1 1 calc R
C16 C -0.3882(2) 0.2700(4) -0.15749(19) 0.0461(8) Uani 1 1 d .
C17 C 0.3772(3) 0.3365(5) 0.5686(3) 0.0721(12) Uani 1 1 d .
H17A H 0.4274 0.3368 0.6212 0.087 Uiso 1 1 calc R
C18 C -0.2988(2) 0.1941(4) -0.2279(2) 0.0495(9) Uani 1 1 d .
C19 C -0.0764(2) 0.3321(5) 0.0118(2) 0.0573(10) Uani 1 1 d .
H19A H -0.0252 0.3753 0.0156 0.069 Uiso 1 1 calc R
C20 C -0.0013(2) 0.2728(5) 0.2449(2) 0.0652(11) Uani 1 1 d .
H20A H -0.0545 0.2488 0.2443 0.078 Uiso 1 1 calc R
C21 C 0.3087(2) 0.3808(5) 0.4167(2) 0.0586(10) Uani 1 1 d .
H21A H 0.3128 0.4125 0.3685 0.070 Uiso 1 1 calc R
C22 C 0.2228(2) 0.2876(4) 0.4836(2) 0.0544(9) Uani 1 1 d .
C23 C -0.2287(2) 0.1981(4) -0.0020(2) 0.0479(8) Uani 1 1 d .
H23A H -0.2792 0.1510 -0.0064 0.057 Uiso 1 1 calc R
C24 C 0.2278(2) 0.3316(4) 0.4093(2) 0.0455(8) Uani 1 1 d .
C25 C 0.0743(2) 0.2813(5) 0.3241(2) 0.0540(10) Uani 1 1 d .
C26 C -0.1552(2) 0.2107(4) 0.0769(2) 0.0473(9) Uani 1 1 d .
H26A H -0.1574 0.1732 0.1251 0.057 Uiso 1 1 calc R
C27 C -0.1503(2) 0.3212(5) -0.0669(2) 0.0587(10) Uani 1 1 d .
H27A H -0.1484 0.3583 -0.1152 0.070 Uiso 1 1 calc R
C28 C -0.2275(2) 0.2554(4) -0.07452(19) 0.0470(9) Uani 1 1 d .
C29 C -0.0013(2) 0.2975(4) 0.1693(2) 0.0463(8) Uani 1 1 d .

loop_
_atom_site_aniso_label
_atom_site_aniso_U_11
_atom_site_aniso_U_22
_atom_site_aniso_U_33
_atom_site_aniso_U_23
_atom_site_aniso_U_13
_atom_site_aniso_U_12
B1 0.043(2) 0.061(3) 0.041(2) 0.004(2) 0.0218(19) -0.006(2)
O1 0.0454(14) 0.103(2) 0.0375(12) -0.0055(14) 0.0190(11) -0.0235(15)
F1 0.0852(16) 0.0591(14) 0.0528(12) 0.0028(11) 0.0348(12) -0.0083(12)
F2 0.0527(13) 0.0989(18) 0.0627(13) -0.0025(13) 0.0347(11) 0.0082(12)
N1 0.0432(17) 0.085(2) 0.0330(14) -0.0105(15) 0.0153(13) -0.0024(15)
N2 0.0358(14) 0.0522(18) 0.0383(14) -0.0021(13) 0.0149(12) -0.0035(13)
C1 0.105(4) 0.065(3) 0.093(3) -0.021(3) 0.069(3) -0.008(3)
C2 0.075(3) 0.083(3) 0.055(2) 0.014(2) 0.031(2) 0.033(3)
C3 0.075(3) 0.117(4) 0.041(2) 0.009(2) 0.025(2) -0.030(3)
C4 0.054(2) 0.082(3) 0.055(2) 0.011(2) 0.020(2) -0.004(2)
C5 0.123(4) 0.081(3) 0.062(3) -0.021(3) 0.061(3) -0.034(3)
C6 0.043(2) 0.093(3) 0.064(3) -0.006(2) 0.013(2) -0.002(2)
C7 0.054(3) 0.103(4) 0.065(3) 0.034(3) 0.029(2) 0.021(3)
C8 0.092(3) 0.088(3) 0.042(2) -0.008(2) 0.032(2) -0.027(3)
C9 0.056(2) 0.148(5) 0.043(2) 0.010(3) 0.020(2) -0.039(3)
C10 0.060(2) 0.061(2) 0.0423(19) 0.0015(18) 0.0196(18) 0.007(2)
C11 0.075(3) 0.062(3) 0.062(2) -0.004(2) 0.038(2) -0.001(2)
C12 0.049(2) 0.071(3) 0.0435(19) 0.0002(19) 0.0168(17) 0.003(2)
C13 0.056(2) 0.074(3) 0.0430(19) -0.0023(19) 0.0218(18) -0.010(2)
C14 0.0416(19) 0.060(2) 0.0355(17) 0.0010(16) 0.0161(15) -0.0019(17)
C15 0.060(3) 0.071(3) 0.047(2) 0.006(2) 0.009(2) 0.001(2)
C16 0.046(2) 0.058(2) 0.0290(15) 0.0004(16) 0.0125(15) 0.0025(17)
C17 0.054(3) 0.079(3) 0.055(2) 0.004(2) 0.001(2) 0.007(2)
C18 0.050(2) 0.064(2) 0.0350(17) -0.0074(17) 0.0209(16) -0.0135(19)
C19 0.042(2) 0.087(3) 0.0400(18) -0.0007(19) 0.0170(17) -0.018(2)
C20 0.041(2) 0.111(3) 0.0422(19) 0.003(2) 0.0177(17) -0.013(2)
C21 0.044(2) 0.073(3) 0.055(2) -0.004(2) 0.0190(19) -0.001(2)
C22 0.056(2) 0.057(2) 0.0395(18) 0.0049(18) 0.0136(17) -0.0041(19)
C23 0.0430(19) 0.058(2) 0.0417(18) -0.0054(17) 0.0186(16) -0.0070(17)
C24 0.0368(17) 0.049(2) 0.0410(18) -0.0017(16) 0.0094(15) -0.0009(16)
C25 0.044(2) 0.075(3) 0.0395(18) 0.0016(18) 0.0163(16) -0.0092(18)
C26 0.0425(19) 0.062(2) 0.0345(17) 0.0042(16) 0.0156(15) -0.0075(17)
C27 0.055(2) 0.085(3) 0.0370(18) 0.0056(19) 0.0223(17) -0.008(2)
C28 0.0416(19) 0.066(2) 0.0322(16) -0.0068(17) 0.0163(15) -0.0042(17)
C29 0.0420(19) 0.056(2) 0.0414(18) -0.0042(17) 0.0199(16) -0.0083(17)

loop_
_atom_type_symbol
_atom_type_description
_atom_type_scat_dispersion_real
_atom_type_scat_dispersion_imag
_atom_type_scat_source
C C 0.0033 0.0016 'International Tables Vol C Tables 4.2.6.8 and 6.1.1.4'
H H 0.0000 0.0000 'International Tables Vol C Tables 4.2.6.8 and 6.1.1.4'
B B 0.0013 0.0007 'International Tables Vol C Tables 4.2.6.8 and 6.1.1.4'
N N 0.0061 0.0033 'International Tables Vol C Tables 4.2.6.8 and 6.1.1.4'
O O 0.0106 0.0060 'International Tables Vol C Tables 4.2.6.8 and 6.1.1.4'
F F 0.0171 0.0103 'International Tables Vol C Tables 4.2.6.8 and 6.1.1.4'

loop_
_geom_angle_atom_site_label_1
_geom_angle_atom_site_label_2
_geom_angle_atom_site_label_3
_geom_angle
F2 B1 F1 110.1(3)
F2 B1 O1 107.9(3)
F1 B1 O1 109.9(3)
F2 B1 N2 111.4(3)
F1 B1 N2 106.7(3)
O1 B1 N2 111.0(3)
C29 O1 B1 125.2(3)
C28 N1 C18 120.7(3)
C28 N1 C16 118.7(3)
C18 N1 C16 120.0(3)
C25 N2 C24 119.7(3)
C25 N2 B1 118.0(3)
C24 N2 B1 122.2(3)
C5 C1 C11 119.8(4)
C7 C2 C10 120.9(4)
C9 C3 C22 120.7(3)
C7 C4 C12 120.5(4)
C8 C5 C1 120.2(4)
C21 C6 C17 121.1(4)
C4 C7 C2 118.8(4)
C5 C8 C13 120.7(4)
C3 C9 C25 120.6(4)
C16 C10 C2 120.4(4)
C18 C11 C1 120.1(4)
C16 C12 C4 120.4(4)
C8 C13 C18 120.0(4)
C26 C14 C19 118.1(3)
C26 C14 C29 121.2(3)
C19 C14 C29 120.7(3)
C17 C15 C22 120.8(4)
C10 C16 C12 119.0(4)
C10 C16 N1 119.7(3)
C12 C16 N1 121.3(3)
C15 C17 C6 119.7(4)
C11 C18 C13 119.1(3)
C11 C18 N1 120.5(3)
C13 C18 N1 120.4(3)
C27 C19 C14 120.7(3)
C29 C20 C25 123.6(3)
C6 C21 C24 119.9(4)
C15 C22 C24 119.6(4)
C15 C22 C3 121.9(3)
C24 C22 C3 118.5(3)
C26 C23 C28 120.5(3)
C21 C24 C22 118.9(3)
C21 C24 N2 120.9(3)
C22 C24 N2 120.2(3)
N2 C25 C20 120.6(3)
N2 C25 C9 120.3(3)
C20 C25 C9 119.2(3)
C23 C26 C14 121.1(3)
C19 C27 C28 120.8(3)
C23 C28 C27 118.8(3)
C23 C28 N1 119.9(3)
C27 C28 N1 121.3(3)
O1 C29 C20 119.1(3)
O1 C29 C14 116.1(3)
C20 C29 C14 124.8(3)

loop_
_geom_bond_atom_site_label_1
_geom_bond_atom_site_label_2
_geom_bond_distance
B1 F2 1.371(4)
B1 F1 1.385(5)
B1 O1 1.445(5)
B1 N2 1.603(4)
O1 C29 1.328(4)
N1 C28 1.415(4)
N1 C18 1.420(4)
N1 C16 1.435(4)
N2 C25 1.354(4)
N2 C24 1.411(4)
C1 C5 1.376(6)
C1 C11 1.394(5)
C2 C7 1.383(6)
C2 C10 1.386(5)
C3 C9 1.340(5)
C3 C22 1.414(5)
C4 C7 1.379(6)
C4 C12 1.393(5)
C5 C8 1.365(6)
C6 C21 1.375(5)
C6 C17 1.398(6)
C8 C13 1.383(5)
C9 C25 1.429(5)
C10 C16 1.379(5)
C11 C18 1.388(5)
C12 C16 1.387(5)
C13 C18 1.389(5)
C14 C26 1.396(5)
C14 C19 1.397(4)
C14 C29 1.464(4)
C15 C17 1.355(6)
C15 C22 1.405(5)
C19 C27 1.384(5)
C20 C29 1.356(5)
C20 C25 1.401(5)
C21 C24 1.400(5)
C22 C24 1.409(5)
C23 C26 1.384(4)
C23 C28 1.387(4)
C27 C28 1.392(5)
